data_7243950
loop_
_publ_author_name
'Ito, Sho'
'White, Fraser J.'
'Okunishi, Eiji'
'Aoyama, Yoshitaka'
'Yamano, Akihito'
'Sato, Hiroyasu'
'Ferrara, Joseph D.'
'Jasnowski, Micha\/l'
'Meyer, Mathias'

_publ_section_title
;
 Structure determination of small molecule compounds by an electron
 diffractometer for 3D ED/MicroED
;
_journal_issue 48
_journal_name_full CrystEngComm
_journal_page_first 8622
_journal_page_last 8630
_journal_paper_doi 10.1039/D1CE01172C
_journal_volume 23
_journal_year 2021
_chemical_formula_moiety 'C42 H28'
_chemical_formula_sum 'C42 H28'
_chemical_formula_weight 532.69
_chemical_name_systematic 5,6,11,12-tetraphenyltetracene
_space_group_crystal_system orthorhombic
_space_group_IT_number 64
_space_group_name_Hall '-C 2ac 2'
_space_group_name_H-M_alt 'C m c e'
_atom_sites_solution_hydrogens geom
_audit_creation_date 2021-07-13
_audit_creation_method
;
Olex2 1.3
(compiled 2020.11.12 svn.r5f609507 for OlexSys, GUI svn.r6272)
;
_audit_update_record
;
2021-08-31 deposited with the CCDC.	2021-10-26 downloaded from the CCDC.
;
_cell_angle_alpha 90
_cell_angle_beta 90
_cell_angle_gamma 90
_cell_formula_units_Z 4
_cell_length_a 26.34(10)
_cell_length_b 7.03(10)
_cell_length_c 14.16(16)
_cell_measurement_reflns_used 1997
_cell_measurement_temperature 293
_cell_measurement_theta_max 0.8000
_cell_measurement_theta_min 0.1190
_cell_volume 2622(5)
_computing_cell_refinement 'CrysAlisPro 1.171.42.18a (Rigaku OD, 2021)'
_computing_data_collection 'CrysAlisPro 1.171.42.18a (Rigaku OD, 2021)'
_computing_data_reduction 'CrysAlisPro 1.171.42.18a (Rigaku OD, 2021)'
_computing_molecular_graphics 'Olex2 1.3 (Dolomanov et al., 2009)'
_computing_publication_material 'Olex2 1.3 (Dolomanov et al., 2009)'
_computing_structure_refinement 'SHELXL 2018/3 (Sheldrick, 2015)'
_computing_structure_solution 'SHELXT 2014/5 (Sheldrick, 2014)'
_diffrn_ambient_temperature 293
_diffrn_detector 'Rigaku HyPix-ED area detector'
_diffrn_detector_area_resol_mean 10.0
_diffrn_detector_type 'HPC area detector'
_diffrn_measured_fraction_theta_full 0.862
_diffrn_measured_fraction_theta_max 0.862
_diffrn_measurement_details
;
List of Runs (angles in degrees, time in seconds):

  # Type    Start    End  Width  t~exp~   \w     \q     \k     \f   Frames
#--------------------------------------------------------------------------
  1  \w    -55.00  60.00   1.00    5.00    --    0.00   0.00   0.00  115
;
_diffrn_measurement_device 'Electron diffractometer'
_diffrn_measurement_device_type Rigaku_Synergy-ED
_diffrn_measurement_method 'continuous rotation'
_diffrn_orient_matrix_type 'CrysAlisPro convention (1999,Acta A55,543-557)'
_diffrn_orient_matrix_UB_11 -0.0002423000
_diffrn_orient_matrix_UB_12 0.0001340000
_diffrn_orient_matrix_UB_13 0.0017119000
_diffrn_orient_matrix_UB_21 0.0007315000
_diffrn_orient_matrix_UB_22 0.0022021000
_diffrn_orient_matrix_UB_23 0.0003164000
_diffrn_orient_matrix_UB_31 -0.0005604000
_diffrn_orient_matrix_UB_32 0.0028064000
_diffrn_orient_matrix_UB_33 -0.0003303000
_diffrn_radiation_probe electron
_diffrn_radiation_type '200 keV electrons'
_diffrn_radiation_wavelength 0.0251
_diffrn_reflns_av_R_equivalents 0.1866
_diffrn_reflns_av_unetI/netI 0.1314
_diffrn_reflns_Laue_measured_fraction_full 0.862
_diffrn_reflns_Laue_measured_fraction_max 0.862
_diffrn_reflns_limit_h_max 29
_diffrn_reflns_limit_h_min -29
_diffrn_reflns_limit_k_max 7
_diffrn_reflns_limit_k_min -7
_diffrn_reflns_limit_l_max 14
_diffrn_reflns_limit_l_min -14
_diffrn_reflns_number 4156
_diffrn_reflns_point_group_measured_fraction_full 0.862
_diffrn_reflns_point_group_measured_fraction_max 0.862
_diffrn_reflns_theta_full 0.799
_diffrn_reflns_theta_max 0.799
_diffrn_reflns_theta_min 0.117
_diffrn_source 'thermionic-emission electron gun'
_diffrn_source_type LaB6
_exptl_absorpt_coefficient_mu 0.000
_exptl_absorpt_correction_T_max 1.00000
_exptl_absorpt_correction_T_min 0.49981
_exptl_absorpt_correction_type multi-scan
_exptl_absorpt_process_details
;
CrysAlisPro 1.171.42.18a (Rigaku Oxford Diffraction, 2021)
Empirical absorption correction using spherical harmonics,
implemented in SCALE3 ABSPACK scaling algorithm.
;
_exptl_crystal_colour orange
_exptl_crystal_colour_primary orange
_exptl_crystal_density_diffrn 1.349
_exptl_crystal_description needle
_exptl_crystal_F_000 470
_exptl_crystal_size_max 0.0007
_exptl_crystal_size_mid 0.0001
_exptl_crystal_size_min 0.0001
_refine_diff_density_max 0.079
_refine_diff_density_min -0.083
_refine_diff_density_rms 0.022
_refine_ls_extinction_coef 620(81)
_refine_ls_extinction_expression Fc^*^=kFc[1+0.001xFc^2^\l^3^/sin(2\q)]^-1/4^
_refine_ls_extinction_method 'SHELXL-2018/3 (Sheldrick 2018)'
_refine_ls_goodness_of_fit_ref 1.111
_refine_ls_hydrogen_treatment constr
_refine_ls_matrix_type full
_refine_ls_number_parameters 97
_refine_ls_number_reflns 834
_refine_ls_number_restraints 0
_refine_ls_restrained_S_all 1.111
_refine_ls_R_factor_all 0.1178
_refine_ls_R_factor_gt 0.0920
_refine_ls_shift/su_max 0.000
_refine_ls_shift/su_mean 0.000
_refine_ls_structure_factor_coef Fsqd
_refine_ls_weighting_details 'w=1/[\s^2^(Fo^2^)+(0.0927P)^2^+0.5164P] where P=(Fo^2^+2Fc^2^)/3'
_refine_ls_weighting_scheme calc
_refine_ls_wR_factor_gt 0.2275
_refine_ls_wR_factor_ref 0.2452
_reflns_Friedel_coverage 0.000
_reflns_number_gt 609
_reflns_number_total 834
_reflns_threshold_expression 'I > 2\s(I)'
_cod_data_source_file d1ce01172c1.cif
_cod_data_source_block exp_625
_cod_depositor_comments 'Adding full bibliography for 7243939--7243951.cif.'
_cod_original_cell_volume 2624(48)
_cod_original_sg_symbol_Hall '-C 2bc 2'
_cod_database_code 7243950
_shelx_shelxl_version_number 2018/3
_chemical_oxdiff_formula 'c10 h11'
_shelx_space_group_comment
;
The symmetry employed for this shelxl refinement is uniquely defined
by the following loop, which should always be used as a source of
symmetry information in preference to the above space-group names.
They are only intended as comments.
;
_reflns_odcompleteness_completeness 86.04
_reflns_odcompleteness_iscentric 1
_reflns_odcompleteness_theta 0.80
_olex2_refinement_description
;
1. Fixed Uiso
 At 1.2 times of:
  All C(H) groups
2.a Aromatic/amide H refined with riding coordinates:
 C2(H2), C10(H10), C6(H6), C3(H3), C11(H11), C4(H4), C5(H5)
;
_olex2_submission_special_instructions 'No special instructions were received'
_oxdiff_exptl_absorpt_empirical_details
;
Empirical correction (ABSPACK) includes:
- Absorption correction using spherical harmonics
- Frame scaling
;
_oxdiff_exptl_absorpt_empirical_full_max 1.998
_oxdiff_exptl_absorpt_empirical_full_min 0.655

loop_
_space_group_symop_operation_xyz
'x, y, z'
'-x, -y+1/2, z+1/2'
'-x, y+1/2, -z+1/2'
'x, -y, -z'
'x+1/2, y+1/2, z'
'-x+1/2, -y+1, z+1/2'
'-x+1/2, y+1, -z+1/2'
'x+1/2, -y+1/2, -z'
'-x, -y, -z'
'x, y-1/2, -z-1/2'
'x, -y-1/2, z-1/2'
'-x, y, z'
'-x+1/2, -y+1/2, -z'
'x+1/2, y, -z-1/2'
'x+1/2, -y, z-1/2'
'-x+1/2, y+1/2, z'

loop_
_atom_site_label
_atom_site_type_symbol
_atom_site_fract_x
_atom_site_fract_y
_atom_site_fract_z
_atom_site_U_iso_or_equiv
_atom_site_adp_type
_atom_site_occupancy
_atom_site_site_symmetry_order
_atom_site_calc_flag
_atom_site_refinement_flags_posn
_atom_site_refinement_flags_adp
_atom_site_refinement_flags_occupancy
_atom_site_disorder_assembly
_atom_site_disorder_group
C8 C 0.55287(15) 0.1421(5) 0.5489(5) 0.0238(18) Uani 1 1 d . . . . .
C1 C 0.60674(16) 0.1311(6) 0.5726(4) 0.0249(17) Uani 1 1 d . . . . .
C7 C 0.5278(2) 0.000000 0.500000 0.023(2) Uani 1 2 d S T P . .
C9 C 0.52667(16) 0.2931(5) 0.5884(5) 0.0236(17) Uani 1 1 d . . . . .
C2 C 0.64261(16) 0.2417(6) 0.5305(5) 0.038(2) Uani 1 1 d . . . . .
H2 H 0.633505 0.317384 0.479366 0.045 Uiso 1 1 calc R U . . .
C10 C 0.55119(17) 0.4429(6) 0.6341(5) 0.0330(19) Uani 1 1 d . . . . .
H10 H 0.586485 0.444364 0.635345 0.040 Uiso 1 1 calc R U . . .
C6 C 0.62201(19) 0.0236(7) 0.6472(5) 0.0383(19) Uani 1 1 d . . . . .
H6 H 0.598588 -0.052811 0.678402 0.046 Uiso 1 1 calc R U . . .
C3 C 0.69094(18) 0.2437(8) 0.5611(6) 0.054(2) Uani 1 1 d . . . . .
H3 H 0.714525 0.321963 0.531556 0.064 Uiso 1 1 calc R U . . .
C11 C 0.52634(18) 0.5826(6) 0.6757(5) 0.036(2) Uani 1 1 d . . . . .
H11 H 0.544048 0.680776 0.704838 0.043 Uiso 1 1 calc R U . . .
C4 C 0.7056(2) 0.1341(9) 0.6340(7) 0.057(3) Uani 1 1 d . . . . .
H4 H 0.739165 0.133444 0.654283 0.068 Uiso 1 1 calc R U . . .
C5 C 0.67066(19) 0.0263(9) 0.6763(6) 0.055(2) Uani 1 1 d . . . . .
H5 H 0.680178 -0.048987 0.727311 0.066 Uiso 1 1 calc R U . . .

loop_
_atom_site_aniso_label
_atom_site_aniso_U_11
_atom_site_aniso_U_22
_atom_site_aniso_U_33
_atom_site_aniso_U_23
_atom_site_aniso_U_13
_atom_site_aniso_U_12
C8 0.019(2) 0.014(2) 0.039(5) -0.007(2) 0.000(2) -0.0042(17)
C1 0.022(3) 0.020(2) 0.033(5) 0.005(3) 0.000(2) -0.0029(18)
C7 0.012(3) 0.017(3) 0.040(8) 0.002(3) 0.000 0.000
C9 0.030(2) 0.015(2) 0.026(5) -0.004(2) 0.002(2) -0.0051(18)
C2 0.029(3) 0.029(3) 0.054(6) 0.001(3) 0.006(3) -0.001(2)
C10 0.028(3) 0.023(2) 0.049(6) -0.005(3) 0.000(3) -0.010(2)
C6 0.037(3) 0.044(3) 0.034(6) 0.009(3) -0.002(3) -0.003(2)
C3 0.026(3) 0.052(3) 0.082(8) -0.008(4) 0.007(3) -0.014(3)
C11 0.047(3) 0.017(2) 0.044(7) -0.015(3) 0.002(3) -0.011(2)
C4 0.019(3) 0.080(4) 0.072(8) -0.020(5) -0.010(3) 0.003(3)
C5 0.038(4) 0.074(4) 0.054(7) 0.004(4) -0.021(3) 0.013(3)

loop_
_atom_type_symbol
_atom_type_description
_atom_type_scat_dispersion_real
_atom_type_scat_dispersion_imag
_atom_type_scat_source
C C 0.0000 0.0000 'International Tables Vol C Tables 4.2.6.8 and 6.1.1.4'
H H 0.0000 0.0000 'International Tables Vol C Tables 4.2.6.8 and 6.1.1.4'

loop_
_geom_angle_atom_site_label_1
_geom_angle_atom_site_label_2
_geom_angle_atom_site_label_3
_geom_angle
_geom_angle_site_symmetry_1
_geom_angle_site_symmetry_3
_geom_angle_publ_flag
C7 C8 C1 122.7(5) . . ?
C7 C8 C9 121.2(7) . . ?
C9 C8 C1 115.6(5) . . ?
C2 C1 C8 122.9(6) . . ?
C6 C1 C8 119.7(5) . . ?
C6 C1 C2 116.9(6) . . ?
C8 C7 C8 123.0(7) . 4_556 ?
C8 C7 C7 118.5(4) . 9_656 ?
C8 C7 C7 118.5(4) 4_556 9_656 ?
C8 C9 C9 119.9(4) . 12_655 ?
C8 C9 C10 122.4(7) . . ?
C10 C9 C9 117.6(4) . 12_655 ?
C1 C2 H2 119.3 . . ?
C3 C2 C1 121.4(8) . . ?
C3 C2 H2 119.3 . . ?
C9 C10 H10 118.7 . . ?
C11 C10 C9 122.6(7) . . ?
C11 C10 H10 118.7 . . ?
C1 C6 H6 119.6 . . ?
C5 C6 C1 120.8(6) . . ?
C5 C6 H6 119.6 . . ?
C2 C3 H3 119.5 . . ?
C4 C3 C2 120.9(6) . . ?
C4 C3 H3 119.5 . . ?
C10 C11 C11 119.8(4) . 12_655 ?
C10 C11 H11 120.1 . . ?
C11 C11 H11 120.1 12_655 . ?
C3 C4 H4 120.9 . . ?
C5 C4 C3 118.2(7) . . ?
C5 C4 H4 120.9 . . ?
C6 C5 H5 119.1 . . ?
C4 C5 C6 121.8(8) . . ?
C4 C5 H5 119.1 . . ?

loop_
_geom_bond_atom_site_label_1
_geom_bond_atom_site_label_2
_geom_bond_distance
_geom_bond_site_symmetry_2
_geom_bond_publ_flag
C8 C1 1.460(8) . ?
C8 C7 1.384(12) . ?
C8 C9 1.384(13) . ?
C1 C2 1.362(10) . ?
C1 C6 1.359(14) . ?
C7 C7 1.465(12) 9_656 ?
C9 C9 1.405(10) 12_655 ?
C9 C10 1.395(14) . ?
C2 H2 0.9300 . ?
C2 C3 1.345(9) . ?
C10 H10 0.9300 . ?
C10 C11 1.319(13) . ?
C6 H6 0.9300 . ?
C6 C5 1.347(9) . ?
C3 H3 0.9300 . ?
C3 C4 1.344(15) . ?
C11 C11 1.388(11) 12_655 ?
C11 H11 0.9300 . ?
C4 H4 0.9300 . ?
C4 C5 1.335(12) . ?
C5 H5 0.9300 . ?

loop_
_geom_torsion_atom_site_label_1
_geom_torsion_atom_site_label_2
_geom_torsion_atom_site_label_3
_geom_torsion_atom_site_label_4
_geom_torsion
_geom_torsion_site_symmetry_1
_geom_torsion_site_symmetry_2
_geom_torsion_site_symmetry_3
_geom_torsion_site_symmetry_4
_geom_torsion_publ_flag
C8 C1 C2 C3 172.4(5) . . . . ?
C8 C1 C6 C5 -173.2(5) . . . . ?
C8 C9 C10 C11 -176.8(6) . . . . ?
C1 C8 C7 C8 -15.1(4) . . . 4_556 ?
C1 C8 C7 C7 164.9(4) . . . 9_656 ?
C1 C8 C9 C9 -165.3(3) . . . 12_655 ?
C1 C8 C9 C10 10.7(8) . . . . ?
C1 C2 C3 C4 0.9(10) . . . . ?
C1 C6 C5 C4 0.3(10) . . . . ?
C7 C8 C1 C2 109.0(11) . . . . ?
C7 C8 C1 C6 -79.0(12) . . . . ?
C7 C8 C9 C9 7.2(6) . . . 12_655 ?
C7 C8 C9 C10 -176.8(5) . . . . ?
C9 C8 C1 C2 -78.6(12) . . . . ?
C9 C8 C1 C6 93.4(11) . . . . ?
C9 C8 C7 C8 172.9(6) . . . 4_556 ?
C9 C8 C7 C7 -7.1(6) . . . 9_656 ?
C9 C9 C10 C11 -0.7(8) 12_655 . . . ?
C9 C10 C11 C11 0.7(8) . . . 12_655 ?
C2 C1 C6 C5 -0.8(8) . . . . ?
C2 C3 C4 C5 -1.4(10) . . . . ?
C6 C1 C2 C3 0.2(8) . . . . ?
C3 C4 C5 C6 0.8(11) . . . . ?
